data_4115843
loop_
_publ_author_name
'K. C. Kumara Swamy'
'Sudha Kumaraswamy'
'Praveen Kommana'

_publ_section_title
;
 Very Strong C-H...O, N-H...O, and O-H...O Hydrogen Bonds Involving a
 Cyclic Phosphate
;
_journal_name_full 'Journal of the American Chemical Society'
_journal_page_first 12642
_journal_page_last 12649
_journal_paper_doi 10.1021/ja010713x
_journal_volume 123
_journal_year 2001
_chemical_formula_sum 'C27 H39 N2 O5 P'
_chemical_formula_weight 502.57
_chemical_name_systematic
; 
 ? 
;
_space_group_IT_number 14
_symmetry_cell_setting monoclinic
_symmetry_space_group_name_Hall '-P 2yn'
_symmetry_space_group_name_H-M 'P 1 21/n 1'
_atom_sites_solution_hydrogens geom
_atom_sites_solution_primary direct
_atom_sites_solution_secondary difmap
_audit_creation_method SHELXL-97
_cell_angle_alpha 90.00
_cell_angle_beta 92.19(2)
_cell_angle_gamma 90.00
_cell_formula_units_Z 4
_cell_length_a 13.323(3)
_cell_length_b 9.806(2)
_cell_length_c 21.147(3)
_cell_measurement_temperature 293(2)
_cell_volume 2760.7(9)
_computing_structure_refinement 'SHELXL-97 (Sheldrick, 1997)'
_computing_structure_solution 'SHELXS-97 (Sheldrick, 1990)'
_diffrn_ambient_temperature 293(2)
_diffrn_measured_fraction_theta_full 0.939
_diffrn_measured_fraction_theta_max 0.939
_diffrn_radiation_monochromator graphite
_diffrn_radiation_source 'fine-focus sealed tube'
_diffrn_radiation_type MoK\a
_diffrn_radiation_wavelength 0.71073
_diffrn_reflns_av_R_equivalents 0.0136
_diffrn_reflns_av_sigmaI/netI 0.0513
_diffrn_reflns_limit_h_max 15
_diffrn_reflns_limit_h_min 0
_diffrn_reflns_limit_k_max 11
_diffrn_reflns_limit_k_min 0
_diffrn_reflns_limit_l_max 25
_diffrn_reflns_limit_l_min -25
_diffrn_reflns_number 5059
_diffrn_reflns_theta_full 24.97
_diffrn_reflns_theta_max 24.97
_diffrn_reflns_theta_min 1.78
_exptl_absorpt_coefficient_mu 0.137
_exptl_absorpt_correction_T_max 0.9731
_exptl_absorpt_correction_T_min 0.9472
_exptl_absorpt_correction_type none
_exptl_crystal_colour colourless
_exptl_crystal_density_diffrn 1.209
_exptl_crystal_F_000 1080
_exptl_crystal_size_max 0.40
_exptl_crystal_size_mid 0.20
_exptl_crystal_size_min 0.20
_refine_diff_density_max 0.295
_refine_diff_density_min -0.286
_refine_diff_density_rms 0.044
_refine_ls_extinction_method none
_refine_ls_goodness_of_fit_ref 1.061
_refine_ls_hydrogen_treatment mixed
_refine_ls_matrix_type full
_refine_ls_number_parameters 341
_refine_ls_number_reflns 4847
_refine_ls_number_restraints 0
_refine_ls_restrained_S_all 1.061
_refine_ls_R_factor_all 0.0705
_refine_ls_R_factor_gt 0.0419
_refine_ls_shift/su_max 0.000
_refine_ls_shift/su_mean 0.000
_refine_ls_structure_factor_coef Fsqd
_refine_ls_weighting_details 'w=1/[\s^2^(Fo^2^)+(0.0479P)^2^+0.6500P] where P=(Fo^2^+2Fc^2^)/3'
_refine_ls_weighting_scheme calc
_refine_ls_wR_factor_gt 0.1055
_refine_ls_wR_factor_ref 0.1257
_reflns_number_gt 3116
_reflns_number_total 4847
_reflns_threshold_expression >2sigma(I)
_cod_data_source_file ja010713x_05.cif
_cod_data_source_block compd2
_cod_depositor_comments
;
The following automatic conversions were performed:

'_refine_ls_weighting_scheme' value 'calc
w=1/[\s^2^(Fo^2^)+(0.0479P)^2^+0.6500P] where P=(Fo^2^+2Fc^2^)/3' was
changed to 'calc'. New tag '_refine_ls_weighting_details' was
created. The value of the new tag was set to
'w=1/[\s^2^(Fo^2^)+(0.0479P)^2^+0.6500P] where P=(Fo^2^+2Fc^2^)/3'.

Automatic conversion script
Id: cif_fix_values 3143 2015-03-26 13:38:13Z robertas 
;
_cod_original_cell_volume 2760.6(10)
_cod_database_code 4115843

loop_
_symmetry_equiv_pos_as_xyz
'x, y, z'
'-x+1/2, y+1/2, -z+1/2'
'-x, -y, -z'
'x-1/2, -y-1/2, z-1/2'

loop_
_atom_site_label
_atom_site_type_symbol
_atom_site_fract_x
_atom_site_fract_y
_atom_site_fract_z
_atom_site_U_iso_or_equiv
_atom_site_adp_type
_atom_site_occupancy
_atom_site_calc_flag
_atom_site_refinement_flags
P P 0.98066(5) 0.21975(5) 0.74566(3) 0.04015(18) Uani 1 d .
O3 O 0.91935(12) 0.10685(14) 0.71772(7) 0.0425(4) Uani 1 d .
O1 O 1.08102(12) 0.23643(14) 0.70595(7) 0.0430(4) Uani 1 d .
O2 O 1.01970(12) 0.17877(14) 0.81558(7) 0.0443(4) Uani 1 d .
N1 N 0.9414(2) -0.3808(2) 0.72373(12) 0.0600(7) Uani 1 d .
N2 N 0.92749(17) -0.1661(2) 0.71663(10) 0.0493(6) Uani 1 d .
O4 O 0.93804(15) 0.35737(14) 0.75106(8) 0.0567(5) Uani 1 d .
C5 C 1.22187(19) -0.0746(2) 0.67328(12) 0.0502(6) Uani 1 d .
H5 H 1.2591 -0.1401 0.6957 0.060 Uiso 1 calc R
C13 C 1.02984(18) 0.0418(2) 0.83534(10) 0.0393(5) Uani 1 d .
C8 C 1.11335(17) -0.0297(2) 0.81531(10) 0.0400(5) Uani 1 d .
C15 C 1.1289(2) 0.3781(2) 0.58270(13) 0.0610(7) Uani 1 d .
H15A H 1.1020 0.4525 0.5579 0.092 Uiso 1 calc R
H15B H 1.1982 0.3649 0.5735 0.092 Uiso 1 calc R
H15C H 1.1235 0.3985 0.6268 0.092 Uiso 1 calc R
C6 C 1.17749(17) 0.0306(2) 0.70602(11) 0.0412(5) Uani 1 d .
C12 C 0.96048(18) -0.0134(2) 0.87636(10) 0.0420(5) Uani 1 d .
C2 C 1.11567(18) 0.1286(2) 0.60585(11) 0.0431(6) Uani 1 d .
C26 C 0.9003(2) -0.2731(3) 0.74930(13) 0.0536(7) Uani 1 d .
C7 C 1.19304(18) 0.0384(2) 0.77706(11) 0.0457(6) Uani 1 d .
H7A H 1.1967 0.1338 0.7891 0.055 Uiso 1 calc R
H7B H 1.2574 -0.0027 0.7885 0.055 Uiso 1 calc R
C3 C 1.15960(19) 0.0180(2) 0.57613(12) 0.0494(6) Uani 1 d .
H3 H 1.1534 0.0126 0.5322 0.059 Uiso 1 calc R
C11 C 0.97639(19) -0.1500(2) 0.89234(11) 0.0464(6) Uani 1 d .
H11 H 0.9313 -0.1917 0.9187 0.056 Uiso 1 calc R
C9 C 1.12378(18) -0.1655(2) 0.83340(11) 0.0439(6) Uani 1 d .
H9 H 1.1780 -0.2157 0.8197 0.053 Uiso 1 calc R
C24 C 0.9871(2) -0.2064(3) 0.67004(14) 0.0619(7) Uani 1 d .
H24 H 1.0168 -0.1504 0.6406 0.074 Uiso 1 calc R
C10 C 1.05522(19) -0.2269(2) 0.87128(11) 0.0452(6) Uani 1 d .
C14 C 1.06954(19) 0.2477(2) 0.56653(11) 0.0484(6) Uani 1 d .
C1 C 1.12320(17) 0.1282(2) 0.67200(10) 0.0397(5) Uani 1 d .
C16 C 1.0781(3) 0.2233(3) 0.49531(12) 0.0738(9) Uani 1 d .
H16A H 1.0511 0.3004 0.4724 0.111 Uiso 1 calc R
H16B H 1.0411 0.1429 0.4832 0.111 Uiso 1 calc R
H16C H 1.1474 0.2115 0.4858 0.111 Uiso 1 calc R
C4 C 1.2121(2) -0.0843(3) 0.60821(12) 0.0537(7) Uani 1 d .
C20 C 0.8737(2) 0.0676(3) 0.90412(11) 0.0536(7) Uani 1 d .
C21 C 0.9144(3) 0.1979(3) 0.93603(14) 0.0780(9) Uani 1 d .
H21A H 0.9659 0.1745 0.9672 0.117 Uiso 1 calc R
H21B H 0.8608 0.2443 0.9561 0.117 Uiso 1 calc R
H21C H 0.9421 0.2565 0.9048 0.117 Uiso 1 calc R
C17 C 0.9582(2) 0.2694(3) 0.57900(15) 0.0765(9) Uani 1 d .
H17A H 0.9513 0.2983 0.6220 0.115 Uiso 1 calc R
H17B H 0.9224 0.1855 0.5720 0.115 Uiso 1 calc R
H17C H 0.9312 0.3381 0.5508 0.115 Uiso 1 calc R
C22 C 0.7946(2) 0.1042(3) 0.85327(14) 0.0752(9) Uani 1 d .
H22A H 0.8237 0.1626 0.8225 0.113 Uiso 1 calc R
H22B H 0.7399 0.1507 0.8722 0.113 Uiso 1 calc R
H22C H 0.7702 0.0225 0.8330 0.113 Uiso 1 calc R
C25 C 0.9952(2) -0.3399(3) 0.67407(15) 0.0693(8) Uani 1 d .
H25 H 1.0313 -0.3959 0.6477 0.083 Uiso 1 calc R
C23 C 0.8214(3) -0.0158(3) 0.95470(16) 0.0900(11) Uani 1 d .
H23A H 0.7950 -0.0983 0.9361 0.135 Uiso 1 calc R
H23B H 0.7676 0.0368 0.9712 0.135 Uiso 1 calc R
H23C H 0.8690 -0.0380 0.9884 0.135 Uiso 1 calc R
C18 C 1.2592(3) -0.2011(3) 0.57307(15) 0.0798(9) Uani 1 d .
H18A H 1.3294 -0.2066 0.5849 0.120 Uiso 1 calc R
H18B H 1.2514 -0.1857 0.5283 0.120 Uiso 1 calc R
H18C H 1.2267 -0.2850 0.5837 0.120 Uiso 1 calc R
C19 C 1.0657(2) -0.3757(3) 0.89017(15) 0.0675(8) Uani 1 d .
H19A H 1.0157 -0.3981 0.9200 0.101 Uiso 1 calc R
H19B H 1.1313 -0.3910 0.9091 0.101 Uiso 1 calc R
H19C H 1.0567 -0.4322 0.8533 0.101 Uiso 1 calc R
O5 O 0.74252(18) 0.1428(3) 0.64578(13) 0.0897(7) Uani 1 d .
C27 C 0.7258(3) 0.0160(4) 0.6191(2) 0.1070(13) Uani 1 d .
H27A H 0.7026 -0.0455 0.6507 0.161 Uiso 1 calc R
H27B H 0.7873 -0.0180 0.6028 0.161 Uiso 1 calc R
H27C H 0.6760 0.0233 0.5853 0.161 Uiso 1 calc R
HN2 H 0.918(2) -0.083(3) 0.7249(12) 0.066(9) Uiso 1 d .
HN1 H 0.933(3) -0.462(3) 0.7342(15) 0.095(11) Uiso 1 d .
H26 H 0.853(2) -0.273(3) 0.7833(14) 0.082(10) Uiso 1 d .
HO5 H 0.811(4) 0.132(6) 0.673(3) 0.21(2) Uiso 1 d .

loop_
_atom_site_aniso_label
_atom_site_aniso_U_11
_atom_site_aniso_U_22
_atom_site_aniso_U_33
_atom_site_aniso_U_23
_atom_site_aniso_U_13
_atom_site_aniso_U_12
P 0.0578(4) 0.0201(3) 0.0426(3) 0.0021(2) 0.0021(3) 0.0023(3)
O3 0.0540(10) 0.0256(8) 0.0476(9) 0.0022(6) -0.0014(8) 0.0009(7)
O1 0.0591(10) 0.0263(7) 0.0437(9) 0.0010(6) 0.0033(7) -0.0044(7)
O2 0.0666(11) 0.0254(7) 0.0408(9) -0.0004(6) 0.0008(8) 0.0009(7)
N1 0.0847(18) 0.0238(11) 0.0699(16) 0.0063(11) -0.0201(13) -0.0033(11)
N2 0.0659(15) 0.0215(10) 0.0596(14) 0.0003(10) -0.0093(11) -0.0010(10)
O4 0.0867(13) 0.0212(8) 0.0630(11) 0.0038(7) 0.0115(10) 0.0107(8)
C5 0.0515(15) 0.0408(13) 0.0588(16) 0.0076(12) 0.0069(12) 0.0034(12)
C13 0.0540(14) 0.0283(11) 0.0350(11) 0.0010(9) -0.0054(10) 0.0012(10)
C8 0.0445(13) 0.0376(12) 0.0373(12) 0.0020(10) -0.0049(10) -0.0010(11)
C15 0.080(2) 0.0444(14) 0.0585(16) 0.0139(12) 0.0028(14) -0.0020(14)
C6 0.0405(13) 0.0350(12) 0.0485(13) 0.0039(10) 0.0035(10) -0.0054(10)
C12 0.0525(14) 0.0387(12) 0.0346(12) 0.0037(10) -0.0010(10) 0.0072(11)
C2 0.0468(14) 0.0382(12) 0.0445(13) 0.0031(10) 0.0038(11) -0.0082(11)
C26 0.0649(18) 0.0445(15) 0.0510(15) 0.0016(13) -0.0048(14) -0.0078(14)
C7 0.0440(14) 0.0402(13) 0.0525(14) 0.0031(11) -0.0039(11) -0.0032(11)
C3 0.0582(16) 0.0447(14) 0.0457(14) -0.0026(11) 0.0088(12) -0.0059(12)
C11 0.0513(15) 0.0445(14) 0.0434(13) 0.0112(11) 0.0041(11) 0.0019(12)
C9 0.0455(14) 0.0379(12) 0.0482(13) 0.0059(11) -0.0007(11) 0.0074(11)
C24 0.074(2) 0.0488(16) 0.0630(17) 0.0038(13) 0.0077(15) -0.0137(15)
C10 0.0516(15) 0.0370(12) 0.0466(13) 0.0085(10) -0.0019(11) 0.0050(11)
C14 0.0545(15) 0.0477(14) 0.0430(13) 0.0072(11) 0.0018(11) -0.0005(12)
C1 0.0451(13) 0.0299(11) 0.0443(13) 0.0001(10) 0.0039(10) -0.0078(10)
C16 0.106(2) 0.0707(19) 0.0446(15) 0.0081(14) -0.0006(16) 0.0006(18)
C4 0.0593(17) 0.0435(14) 0.0592(16) -0.0007(12) 0.0136(13) -0.0011(12)
C20 0.0626(17) 0.0531(15) 0.0457(14) 0.0048(12) 0.0100(12) 0.0157(13)
C21 0.098(2) 0.074(2) 0.0620(18) -0.0200(16) 0.0063(17) 0.0280(19)
C17 0.0591(18) 0.101(2) 0.0696(19) 0.0301(17) -0.0013(15) 0.0072(17)
C22 0.0594(18) 0.097(2) 0.0697(19) -0.0002(17) 0.0043(15) 0.0257(18)
C25 0.079(2) 0.0500(17) 0.080(2) -0.0109(15) 0.0130(17) 0.0105(15)
C23 0.099(3) 0.090(2) 0.084(2) 0.0247(19) 0.050(2) 0.037(2)
C18 0.103(3) 0.0634(19) 0.075(2) -0.0068(16) 0.0199(18) 0.0228(18)
C19 0.075(2) 0.0431(15) 0.085(2) 0.0198(14) 0.0088(16) 0.0126(14)
O5 0.0659(15) 0.0932(18) 0.1093(18) -0.0147(14) -0.0040(13) 0.0109(13)
C27 0.092(3) 0.097(3) 0.131(3) -0.026(3) -0.013(2) -0.001(2)

loop_
_atom_type_symbol
_atom_type_description
_atom_type_scat_dispersion_real
_atom_type_scat_dispersion_imag
_atom_type_scat_source
C C 0.0033 0.0016 'International Tables Vol C Tables 4.2.6.8 and 6.1.1.4'
H H 0.0000 0.0000 'International Tables Vol C Tables 4.2.6.8 and 6.1.1.4'
O O 0.0106 0.0060 'International Tables Vol C Tables 4.2.6.8 and 6.1.1.4'
P P 0.1023 0.0942 'International Tables Vol C Tables 4.2.6.8 and 6.1.1.4'
N N 0.0061 0.0033 'International Tables Vol C Tables 4.2.6.8 and 6.1.1.4'

loop_
_geom_angle_atom_site_label_1
_geom_angle_atom_site_label_2
_geom_angle_atom_site_label_3
_geom_angle
O4 P O3 120.47(11)
O4 P O2 105.77(9)
O3 P O2 109.57(8)
O4 P O1 106.10(9)
O3 P O1 108.81(9)
O2 P O1 105.06(9)
C1 O1 P 122.88(13)
C13 O2 P 122.45(13)
HN1 N1 C26 127(2)
HN1 N1 C25 124(2)
C26 N1 C25 108.8(2)
HN2 N2 C26 127.9(19)
HN2 N2 C24 122.2(19)
C26 N2 C24 109.4(2)
C4 C5 C6 121.5(2)
C8 C13 C12 123.1(2)
C8 C13 O2 117.2(2)
C12 C13 O2 119.6(2)
C9 C8 C13 118.0(2)
C9 C8 C7 120.3(2)
C13 C8 C7 121.6(2)
C1 C6 C5 118.6(2)
C1 C6 C7 122.1(2)
C5 C6 C7 119.3(2)
C11 C12 C13 115.1(2)
C11 C12 C20 120.9(2)
C13 C12 C20 124.1(2)
C3 C2 C1 115.7(2)
C3 C2 C14 120.7(2)
C1 C2 C14 123.5(2)
H26 C26 N2 125.8(18)
H26 C26 N1 126.7(18)
N2 C26 N1 107.3(3)
C6 C7 C8 115.88(19)
C4 C3 C2 123.8(2)
C10 C11 C12 123.8(2)
C10 C9 C8 121.1(2)
C25 C24 N2 107.1(3)
C9 C10 C11 118.6(2)
C9 C10 C19 121.1(2)
C11 C10 C19 120.2(2)
C17 C14 C16 107.4(2)
C17 C14 C15 109.8(2)
C16 C14 C15 107.0(2)
C17 C14 C2 112.3(2)
C16 C14 C2 111.6(2)
C15 C14 C2 108.6(2)
C6 C1 C2 122.5(2)
C6 C1 O1 117.78(19)
C2 C1 O1 119.50(19)
C5 C4 C3 117.7(2)
C5 C4 C18 121.1(2)
C3 C4 C18 121.2(2)
C22 C20 C21 109.8(2)
C22 C20 C23 107.3(3)
C21 C20 C23 107.4(2)
C22 C20 C12 111.3(2)
C21 C20 C12 109.9(2)
C23 C20 C12 111.0(2)
C24 C25 N1 107.5(3)

loop_
_geom_bond_atom_site_label_1
_geom_bond_atom_site_label_2
_geom_bond_distance
P O4 1.4702(16)
P O3 1.4849(16)
P O2 1.5998(16)
P O1 1.6143(17)
O1 C1 1.410(3)
O2 C13 1.412(2)
N1 HN1 0.83(3)
N1 C26 1.315(3)
N1 C25 1.355(4)
N2 HN2 0.84(3)
N2 C26 1.315(3)
N2 C24 1.348(3)
C5 C4 1.380(3)
C5 C6 1.388(3)
C13 C8 1.394(3)
C13 C12 1.400(3)
C8 C9 1.392(3)
C8 C7 1.514(3)
C15 C14 1.535(3)
C6 C1 1.384(3)
C6 C7 1.511(3)
C12 C11 1.395(3)
C12 C20 1.537(3)
C2 C3 1.394(3)
C2 C1 1.399(3)
C2 C14 1.547(3)
C26 H26 0.97(3)
C3 C4 1.386(3)
C11 C10 1.380(3)
C9 C10 1.376(3)
C24 C25 1.316(4)
C10 C19 1.518(3)
C14 C17 1.531(4)
C14 C16 1.534(4)
C4 C18 1.514(4)
C20 C22 1.520(4)
C20 C21 1.534(4)
C20 C23 1.535(4)
O5 C27 1.380(4)

loop_
_geom_hbond_atom_site_label_D
_geom_hbond_atom_site_label_H
_geom_hbond_atom_site_label_A
_geom_hbond_distance_DH
_geom_hbond_distance_HA
_geom_hbond_distance_DA
_geom_hbond_angle_DHA
_geom_hbond_site_symmetry_A
N2 HN2 O3 0.84(3) 1.87(3) 2.679(2) 161(3) .
O5 HO5 O3 1.06(6) 1.72(6) 2.778(3) 177(5) .
N1 HN1 O4 0.83(3) 1.81(3) 2.633(3) 169(3) 1_545
C26 H26 O5 0.97(3) 2.17(3) 3.090(4) 157(2) 2_646
